data_7009889
loop_
_publ_author_name
'Helgard G. Raubenheimer'
'Eugene K. Marais'
'Stephanie Cronje'
'Catharine Esterhuysen (ne\'e Thompson)'
'Gert J. Kruger'

_publ_section_title
;
 Synthesis and crystallographic characterization of
 thiazole-2-dithiocarboxylate methyl ester complexes of chromium,
 tungsten and iron carbonyls
;
_journal_issue 17
_journal_name_full 'J. Chem. Soc., Dalton Trans.'
_journal_page_first 3016
_journal_page_last 3021
_journal_paper_doi 10.1039/b004251j
_journal_year 2000
_chemical_formula_moiety 'C10 H7 Cr N O4 S3'
_chemical_formula_sum 'C10 H7 Cr N O4 S3'
_chemical_formula_weight 353.35
_chemical_name_systematic
;
  Tetracarbonyl(4-methylthiazole-2-carbodithiomethylester)Cr(0)
;
_space_group_IT_number 14
_symmetry_cell_setting monoclinic
_symmetry_Int_Tables_number 14
_symmetry_space_group_name_Hall '-P 2yn'
_symmetry_space_group_name_H-M 'P 1 21/n 1'
_atom_sites_solution_hydrogens geom
_atom_sites_solution_primary heavy
_atom_sites_solution_secondary difmap
_audit_creation_method SHELXL-97
_cell_angle_alpha 90.00
_cell_angle_beta 97.854(19)
_cell_angle_gamma 90.00
_cell_formula_units_Z 4
_cell_length_a 8.948(2)
_cell_length_b 16.647(3)
_cell_length_c 9.4732(18)
_cell_measurement_reflns_used 25
_cell_measurement_temperature 293(2)
_cell_measurement_theta_max 17
_cell_measurement_theta_min 12
_cell_volume 1397.9(5)
_computing_molecular_graphics 'ORTEP-3 (Farrugia, 1997)'
_computing_publication_material 'SHELXL-97 (Sheldrick, 1997)'
_computing_structure_refinement 'XTAL3.4 (Hall, King & Stewart,1995)'
_computing_structure_solution 'XTAL3.4 (Hall, King & Stewart,1995)'
_diffrn_ambient_temperature 293(2)
_diffrn_measurement_device_type 'ENRAF-NONIUS CAD4F'
_diffrn_measurement_method \w-2\q
_diffrn_radiation_monochromator graphite
_diffrn_radiation_source 'fine-focus sealed tube'
_diffrn_radiation_type MoK\a
_diffrn_radiation_wavelength 0.71069
_diffrn_reflns_av_R_equivalents 0.016
_diffrn_reflns_av_sigmaI/netI 0.009
_diffrn_reflns_limit_h_max 9
_diffrn_reflns_limit_h_min -9
_diffrn_reflns_limit_k_max 18
_diffrn_reflns_limit_k_min -1
_diffrn_reflns_limit_l_max 10
_diffrn_reflns_limit_l_min -1
_diffrn_reflns_number 2535
_diffrn_reflns_reduction_process 'Lp corrections applied'
_diffrn_reflns_theta_max 22.97
_diffrn_reflns_theta_min 2.45
_diffrn_standards_decay_% 0.5
_diffrn_standards_interval_time 3600
_diffrn_standards_number 3
_exptl_absorpt_coefficient_mu 1.27
_exptl_absorpt_correction_T_max 0.79
_exptl_absorpt_correction_T_min 0.75
_exptl_absorpt_correction_type empirical
_exptl_absorpt_process_details 'via psi scan (North et al.,1968)'
_exptl_crystal_colour blue-green
_exptl_crystal_density_diffrn 1.679
_exptl_crystal_density_method 'not measured'
_exptl_crystal_description needle
_exptl_crystal_F_000 712
_exptl_crystal_size_max 0.96
_exptl_crystal_size_mid 0.19
_exptl_crystal_size_min 0.19
_refine_diff_density_max 0.37
_refine_diff_density_min -0.44
_refine_diff_density_rms 0.07
_refine_ls_goodness_of_fit_all 1.104
_refine_ls_hydrogen_treatment calc
_refine_ls_matrix_type full
_refine_ls_number_parameters 172
_refine_ls_number_reflns 1941
_refine_ls_number_restraints 0
_refine_ls_restrained_S_all 1.104
_refine_ls_R_factor_all 0.050
_refine_ls_R_factor_obs 0.037
_refine_ls_shift/esd_max 0.000
_refine_ls_shift/esd_mean 0.000
_refine_ls_structure_factor_coef F
_refine_ls_weighting_details
;
   w=1/[\s^2^(Fo^2^)+(0.0220P)^2^+0.7200P] where P=(Fo^2^+2Fc^2^)/3
;
_refine_ls_weighting_scheme calc
_refine_ls_wR_factor_all 0.036
_refine_ls_wR_factor_obs 0.036
_reflns_number_total 1941
_cod_data_source_file b004251j.txt
_cod_data_source_block 1
_cod_original_sg_symbol_H-M 'P 2~1~/n'
_cod_original_formula_sum 'C10 H7 Cr1 N1 O4 S3'
_cod_database_code 7009889

loop_
_symmetry_equiv_pos_as_xyz
'x, y, z'
'-x+1/2, y+1/2, -z+1/2'
'-x, -y, -z'
'x-1/2, -y-1/2, z-1/2'

loop_
_atom_site_aniso_label
_atom_site_aniso_U_11
_atom_site_aniso_U_22
_atom_site_aniso_U_33
_atom_site_aniso_U_23
_atom_site_aniso_U_13
_atom_site_aniso_U_12
Cr 0.0299(3) 0.0501(4) 0.0450(3) -0.0012(2) 0.0062(2) 0.0029(2)
S1 0.0375(5) 0.0704(6) 0.0546(5) 0.0045(4) 0.0040(4) 0.0073(4)
S2 0.0487(6) 0.0672(6) 0.0804(7) -0.0040(5) 0.0327(5) -0.0033(4)
S3 0.0337(5) 0.0821(8) 0.1080(9) 0.0195(6) 0.0138(5) 0.0139(5)
N 0.0340(14) 0.0424(14) 0.0506(17) -0.0041(12) 0.0101(12) -0.0029(11)
O1 0.0421(15) 0.0901(19) 0.0760(18) 0.0086(15) -0.0047(13) 0.0118(14)
O2 0.076(2) 0.116(2) 0.0549(17) 0.0033(16) 0.0273(16) 0.0090(17)
O3 0.078(2) 0.0579(18) 0.091(2) -0.0131(15) 0.0230(16) -0.0124(15)
O4 0.0565(17) 0.0542(17) 0.163(3) 0.0067(19) 0.0238(19) -0.0034(15)
C1 0.040(2) 0.056(2) 0.050(2) 0.0012(16) 0.0066(16) -0.0001(16)
C2 0.043(2) 0.067(2) 0.051(2) 0.0040(18) 0.0039(17) 0.0047(17)
C3 0.0359(17) 0.063(2) 0.050(2) -0.0068(17) 0.0109(14) 0.0012(17)
C4 0.0352(19) 0.057(2) 0.076(2) 0.0053(19) 0.0141(17) 0.0104(17)
C5 0.0353(18) 0.0372(17) 0.065(2) -0.0027(16) 0.0157(16) -0.0037(14)
C6 0.064(2) 0.066(2) 0.058(2) -0.0063(18) 0.0226(19) -0.0149(19)
C7 0.051(2) 0.053(2) 0.049(2) -0.0047(16) 0.0117(17) -0.0091(16)
C8 0.066(3) 0.111(4) 0.048(2) 0.008(2) 0.002(2) 0.010(2)
C9 0.0300(16) 0.0412(18) 0.073(2) 0.0018(16) 0.0091(16) -0.0002(14)
C10 0.053(3) 0.101(4) 0.109(4) 0.022(3) -0.010(2) 0.015(2)

loop_
_atom_site_label
_atom_site_type_symbol
_atom_site_fract_x
_atom_site_fract_y
_atom_site_fract_z
_atom_site_U_iso_or_equiv
_atom_site_thermal_displace_type
_atom_site_occupancy
_atom_site_symmetry_multiplicity
_atom_site_calc_flag
_atom_site_refinement_flags
_atom_site_disorder_assembly
_atom_site_disorder_group
Cr Cr 0.27806(5) 0.34655(3) 0.31414(5) 0.0415(2) Uani 1 1 d . . .
S1 S 0.05724(9) 0.39446(6) 0.17785(10) 0.0543(3) Uani 1 1 d . . .
S2 S -0.10308(11) 0.39693(6) 0.58109(11) 0.0632(3) Uani 1 1 d . . .
S3 S -0.23864(10) 0.44590(7) 0.26990(14) 0.0743(4) Uani 1 1 d . . .
N N 0.1394(3) 0.36122(15) 0.4790(3) 0.0419(6) Uani 1 1 d . . .
O1 O 0.5729(3) 0.28691(18) 0.4658(3) 0.0706(7) Uani 1 1 d . . .
O2 O 0.4239(3) 0.3279(2) 0.0505(3) 0.0809(9) Uani 1 1 d . . .
O3 O 0.1985(3) 0.17976(17) 0.3079(3) 0.0745(8) Uani 1 1 d . . .
O4 O 0.4264(3) 0.5108(2) 0.3347(4) 0.090(1) Uani 1 1 d . . .
C1 C 0.4573(4) 0.3111(2) 0.4144(4) 0.0486(8) Uani 1 1 d . . .
C2 C 0.3656(4) 0.3347(2) 0.1518(4) 0.0539(9) Uani 1 1 d . . .
C3 C 0.2218(4) 0.2368(2) 0.3066(4) 0.0490(8) Uani 1 1 d . . .
C4 C 0.3650(4) 0.4510(2) 0.3308(4) 0.0557(9) Uani 1 1 d . . .
C5 C 0.0003(4) 0.38944(18) 0.4418(4) 0.0450(8) Uani 1 1 d . . .
C6 C 0.0461(4) 0.3608(2) 0.6922(4) 0.0611(10) Uani 1 1 d . . .
H6 H 0.04643 0.3532 0.7905 0.07337 Uiso 1 1 calc R . .
C7 C 0.1649(4) 0.3443(2) 0.6226(4) 0.0507(9) Uani 1 1 d . . .
C8 C 0.3111(5) 0.3107(3) 0.691(10) 0.0755(12) Uani 1 1 d . . .
H8A H 0.3776 0.3040 0.6201 0.075 Uiso 1 1 calc R . .
H8B H 0.2941 0.2596 0.7326 0.075 Uiso 1 1 calc R . .
H8C H 0.3561 0.3468 0.7634 0.075 Uiso 1 1 calc R . .
C9 C -0.0567(3) 0.4093(2) 0.2987(4) 0.0300(16) Uani 1 1 d . . .
C10 C -0.2650(5) 0.4708(3) 0.0866(5) 0.053(2) Uani 1 1 d . . .
H10A H -0.3646 0.4920 0.0605 0.135 Uiso 1 1 calc R . .
H10B H -0.2528 0.4235 0.0313 0.135 Uiso 1 1 calc R . .
H10C H -0.1918 0.5103 0.0684 0.135 Uiso 1 1 calc R . .

loop_
_atom_type_symbol
_atom_type_description
_atom_type_scat_dispersion_real
_atom_type_scat_dispersion_imag
_atom_type_scat_source
C C 0.0033 0.0016 'International Tables Vol C Tables 4.2.6.8 and 6.1.1.4'
H H 0.0000 0.0000 'International Tables Vol C Tables 4.2.6.8 and 6.1.1.4'
S S 0.1246 0.1234 'International Tables Vol C Tables 4.2.6.8 and 6.1.1.4'
N N 0.0061 0.0033 'International Tables Vol C Tables 4.2.6.8 and 6.1.1.4'
O O 0.0106 0.0060 'International Tables Vol C Tables 4.2.6.8 and 6.1.1.4'
Cr Cr 0.3209 0.6236 'International Tables Vol C Tables 4.2.6.8 and 6.1.1.4'

loop_
_geom_angle_atom_site_label_1
_geom_angle_atom_site_label_2
_geom_angle_atom_site_label_3
_geom_angle
_geom_angle_site_symmetry_1
_geom_angle_site_symmetry_3
_geom_angle_publ_flag
C2 Cr C1 87.49(15) . . ?
C2 Cr C3 90.34(15) . . ?
C1 Cr C3 85.35(15) . . ?
C2 Cr C4 87.22(16) . . ?
C1 Cr C4 86.11(15) . . ?
C3 Cr C4 171.21(14) . . ?
C2 Cr N 169.96(13) . . ?
C1 Cr N 102.19(13) . . ?
C3 Cr N 87.72(12) . . ?
C4 Cr N 96.11(13) . . ?
C2 Cr S1 89.95(11) . . ?
C1 Cr S1 177.02(11) . . ?
C3 Cr S1 96.19(11) . . ?
C4 Cr S1 92.25(11) . . ?
N Cr S1 80.45(8) . . ?
C9 S1 Cr 102.85(13) . . ?
C6 S2 C5 89.44(17) . . ?
C9 S3 C10 103.5(2) . . ?
C5 N C7 110.8(3) . . ?
C5 N Cr 117.5(2) . . ?
C7 N Cr 131.6(2) . . ?
O1 C1 Cr 174.0(3) . . ?
O2 C2 Cr 178.5(3) . . ?
O3 C3 Cr 174.8(3) . . ?
O4 C4 Cr 174.11(3) . . ?
N C5 C9 122.3(3) . . ?
N C5 S2 113.9(3) . . ?
C9 C5 S2 123.8(2) . . ?
C7 C6 S2 112.0(3) . . ?
C7 C6 H6 124.02 . . ?
S2 C6 H6 124.02 . . ?
C6 C7 N 113.9(3) . . ?
C6 C7 C8 124.59(4) . . ?
N C7 C8 121.5(3) . . ?
C7 C8 H8A 109.47 . . ?
C7 C8 H8B 109.47 . . ?
H8A C8 H8B 109.47 . . ?
C7 C8 H8C 109.47 . . ?
H8A C8 H8C 109.47 . . ?
H8B C8 H8C 109.47 . . ?
C5 C9 S1 116.9(2) . . ?
C5 C9 S3 116.1(3) . . ?
S1 C9 S3 127.0(2) . . ?
S3 C10 H10A 109.47 . . ?
S3 C10 H10B 109.47 . . ?
H10A C10 H10B 109.47 . . ?
S3 C10 H10C 109.47 . . ?
H10A C10 H10C 109.47 . . ?
H10B C10 H10C 109.47 . . ?

loop_
_geom_bond_atom_site_label_1
_geom_bond_atom_site_label_2
_geom_bond_distance
_geom_bond_site_symmetry_2
_geom_bond_publ_flag
Cr C2 1.830(4) . ?
Cr C1 1.845(4) . ?
Cr C3 1.895(4) . ?
Cr C4 1.902(4) . ?
Cr N 2.137(3) . ?
Cr S1 2.3474(11) . ?
S1 C9 1.652(4) . ?
S2 C6 1.694(4) . ?
S2 C5 1.716(3) . ?
S3 C9 1.725(3) . ?
S3 C10 1.770(5) . ?
N C5 1.333(4) . ?
N C7 1.377(4) . ?
O1 C1 1.154(4) . ?
O2 C2 1.158(4) . ?
O3 C3 1.135(4) . ?
O4 C4 1.136(4) . ?
C5 C9 1.421(5) . ?
C6 C7 1.353(5) . ?
C6 H6 0.9300 . ?
C7 C8 1.487(5) . ?
C8 H8A 0.9600 . ?
C8 H8B 0.9600 . ?
C8 H8C 0.9600 . ?
C10 H10A 0.9600 . ?
C10 H10B 0.9600 . ?
C10 H10C 0.9600 . ?
